data_7113437
loop_
_publ_author_name
'Zhou, Xiangting'
'Day, Anthony I.'
'Willis, Anthony C.'
'Jackson, W. Gregory'

_publ_section_title
;
 The first structurally characterised perchlorato-cobalt(III)
 complexes, involving the C-bonded macrobicyclic ligand
 1,4,8,11-tetraazabicyclo[9.5.2]octadecane
;
_journal_coden_ASTM CHCOFS
_journal_issue 18
_journal_name_full
;
 Chemical Communications (Cambridge, United Kingdom)
;
_journal_page_first 2386
_journal_page_last 2387
_journal_paper_doi 10.1039/b305182j
_journal_year 2003
_chemical_formula_moiety ' C14 H29 Cl Co1 N4 O4 +, Cl O4 -'
_chemical_formula_sum 'C14 H29 Cl2 Co N4 O8'
_chemical_formula_weight 511.24
_chemical_melting_point ?
_chemical_name_common sym-syn-perchlorato
_chemical_name_systematic sym-syn-perchlorato
_space_group_IT_number 14
_symmetry_cell_setting monoclinic
_symmetry_space_group_name_Hall '-P 2ybc'
_symmetry_space_group_name_H-M 'P 1 21/c 1'
_atom_sites_solution_hydrogens geom
_atom_sites_solution_primary direct
_audit_creation_date 03-20-01
_audit_creation_method CRYSTALS_ver_12-03-99
_audit_update_record
;
2003-01-20 - Report on C14 H29 Cl2 Co N4 O9 (S-D952-3)
by Anthony C. Willis
for W. Greg Jackson and Xiangting Zhou, ADFA
2003-01-21 - passes checkcif tests with minor warnings
;
_cell_angle_alpha 90.0
_cell_angle_beta 92.6915(7)
_cell_angle_gamma 90.0
_cell_formula_units_Z 4
_cell_length_a 8.4196(1)
_cell_length_b 16.6021(2)
_cell_length_c 14.4434(2)
_cell_measurement_reflns_used 42431
_cell_measurement_temperature 200
_cell_measurement_theta_max 30
_cell_measurement_theta_min 3
_cell_volume 2016.72(4)
_computing_cell_refinement
;
Denzo/Scalepack (Otwinowski & Minor, 1996)
;
_computing_data_collection
;
COLLECT (Nonius BV, 1997)
;
_computing_data_reduction
;
Denzo/Scalepack (Otwinowski & Minor, 1996)
;
_computing_molecular_graphics
;
teXsan (MSC, 1992-1997)
;
_computing_publication_material
;
CRYSTALS (Watkin et al 2001)
;
_computing_structure_refinement
;
CRYSTALS (Watkin et al 2001)
;
_computing_structure_solution
;
SIR92 (Altomare et al, 1994)
;
_diffrn_ambient_temperature 200
_diffrn_measured_fraction_theta_full 0.997
_diffrn_measured_fraction_theta_max 0.997
_diffrn_measurement_device_type
;
Enraf Nonius Kappa CCD
;
_diffrn_measurement_method ' \f and \w scans with CCD '
_diffrn_radiation_monochromator graphite
_diffrn_radiation_type 'Mo K\a'
_diffrn_radiation_wavelength 0.71073
_diffrn_reflns_av_R_equivalents 0.05
_diffrn_reflns_limit_h_max 11
_diffrn_reflns_limit_h_min -11
_diffrn_reflns_limit_k_max 23
_diffrn_reflns_limit_k_min -23
_diffrn_reflns_limit_l_max 19
_diffrn_reflns_limit_l_min -20
_diffrn_reflns_number 47680
_diffrn_reflns_theta_full 30.03
_diffrn_reflns_theta_max 30.03
_diffrn_reflns_theta_min 4.39
_diffrn_standards_decay_% 0.00
_diffrn_standards_interval_count 0
_diffrn_standards_interval_time 0
_diffrn_standards_number 0
_exptl_absorpt_coefficient_mu 1.167
_exptl_absorpt_correction_T_max 0.800
_exptl_absorpt_correction_T_min 0.652
_exptl_absorpt_correction_type integration
_exptl_absorpt_process_details
;
via Gaussian method (Coppens, 1970) implemented in maXus (2000)
;
_exptl_crystal_colour ' orange '
_exptl_crystal_density_diffrn 1.684
_exptl_crystal_density_meas ?
_exptl_crystal_description ' block '
_exptl_crystal_F_000 1066.823
_exptl_crystal_size_max 0.47
_exptl_crystal_size_mid 0.36
_exptl_crystal_size_min 0.23
_refine_diff_density_max 0.82
_refine_diff_density_min -0.55
_refine_ls_extinction_method None
_refine_ls_goodness_of_fit_ref 1.0616
_refine_ls_hydrogen_treatment mixed
_refine_ls_matrix_type full
_refine_ls_number_parameters 268
_refine_ls_number_reflns 4106
_refine_ls_R_factor_gt 0.0314
_refine_ls_shift/su_max 0.007474
_refine_ls_structure_factor_coef F
_refine_ls_weighting_details
;
Chebychev polynomial with 3 parameters, Carruthers & Watkin , 1979,
0.935    0.256    0.589
;
_refine_ls_weighting_scheme calc
_refine_ls_wR_factor_ref 0.0371
_reflns_limit_h_max 11
_reflns_limit_h_min -11
_reflns_limit_k_max 23
_reflns_limit_k_min 0
_reflns_limit_l_max 20
_reflns_limit_l_min 0
_reflns_number_gt 4106
_reflns_number_total 5878
_reflns_threshold_expression >3.00\s(I)
_cod_duplicate_entry 7104780
_cod_data_source_file b305182j.txt
_cod_data_source_block wgj10
_cod_depositor_comments
;
The following automatic conversions were performed:

'_chemical_melting_point' value 'not measured' was changed to '?' -
the value is undefined or not given.

Automatic conversion script
Id: cif_fix_values 2281 2013-09-26 08:29:07Z andrius 

The following automatic conversions were performed:

'_exptl_crystal_density_meas' value 'not measured' was changed to '?'
- the value is perceived as not measured.

Automatic conversion script
Id: cif_fix_values 3008 2015-01-20 13:52:24Z robertas 
;
_cod_original_sg_symbol_H-M 'P 1 21/c 1 '
_cod_original_formula_sum ' C14 H29 Cl2 Co1 N4 O8 '
_cod_database_code 7113437

loop_
_symmetry_equiv_pos_as_xyz
x,y,z
-x,-y,-z
-x,y+1/2,-z+1/2
x,-y+1/2,z+1/2

loop_
_atom_site_label
_atom_site_type_symbol
_atom_site_fract_x
_atom_site_fract_y
_atom_site_fract_z
_atom_site_U_iso_or_equiv
_atom_site_occupancy
_atom_site_adp_type
Co1 co 0.22084(3) 0.583038(13) 0.234349(15) 0.0188 1.0000 Uani
Cl1 cl -0.09358(5) 0.44518(3) 0.23567(3) 0.0303 1.0000 Uani
Cl2 cl 0.67172(7) 0.72169(4) 0.49013(4) 0.0452 1.0000 Uani
O1 o 0.00399(19) 0.5015(1) 0.18504(11) 0.0382 1.0000 Uani
O2 o -0.1674(2) 0.48944(14) 0.30717(14) 0.0607 1.0000 Uani
O3 o 0.0073(2) 0.38490(12) 0.2764(2) 0.0710 1.0000 Uani
O4 o -0.2115(2) 0.41129(12) 0.17404(13) 0.0535 1.0000 Uani
O5 o 0.7849(3) 0.78331(15) 0.47718(16) 0.0716 1.0000 Uani
O6 o 0.7043(3) 0.65307(13) 0.43337(15) 0.0597 1.0000 Uani
O7 o 0.5168(3) 0.7536(3) 0.4639(2) 0.1121 1.0000 Uani
O8 o 0.6775(4) 0.70019(19) 0.58617(16) 0.0996 1.0000 Uani
N1 n 0.13472(18) 0.6628(1) 0.1474(1) 0.0258 1.0000 Uani
N4 n 0.08256(19) 0.6246(1) 0.3279(1) 0.0273 1.0000 Uani
N8 n 0.29642(19) 0.4934(1) 0.31197(11) 0.0284 1.0000 Uani
N11 n 0.33500(19) 0.5388(1) 0.13252(11) 0.0283 1.0000 Uani
C2 c -0.0191(2) 0.68849(13) 0.18553(14) 0.0316 1.0000 Uani
C3 c 0.0036(2) 0.69920(13) 0.28919(15) 0.0345 1.0000 Uani
C5 c 0.1514(3) 0.63255(16) 0.42390(13) 0.0411 1.0000 Uani
C6 c 0.2156(3) 0.55169(18) 0.46022(15) 0.0479 1.0000 Uani
C7 c 0.3493(3) 0.51340(16) 0.40890(15) 0.0417 1.0000 Uani
C9 c 0.4118(3) 0.44606(14) 0.25920(17) 0.0397 1.0000 Uani
C10 c 0.3618(3) 0.45229(12) 0.15697(16) 0.0369 1.0000 Uani
C12 c 0.4914(3) 0.58265(15) 0.12335(17) 0.0408 1.0000 Uani
C13 c 0.5446(3) 0.62149(16) 0.21440(19) 0.0431 1.0000 Uani
C14 c 0.4030(2) 0.65653(13) 0.26120(15) 0.0328 1.0000 Uani
C15 c 0.3529(3) 0.73969(13) 0.22759(19) 0.0435 1.0000 Uani
C16 c 0.2469(3) 0.73347(13) 0.14084(17) 0.0400 1.0000 Uani
C17 c 0.1137(3) 0.62087(16) 0.05562(14) 0.0407 1.0000 Uani
C18 c 0.2286(3) 0.55017(16) 0.04719(14) 0.0431 1.0000 Uani
H4 h 0.003(3) 0.5860(16) 0.3318(18) 0.0329 1.0000 Uiso
H8 h 0.214(3) 0.4594(16) 0.3192(17) 0.0339 1.0000 Uiso
H21 h -0.0540(2) 0.74064(13) 0.15649(14) 0.0380 1.0000 Uiso
H22 h -0.1018(2) 0.64641(13) 0.17170(14) 0.0380 1.0000 Uiso
H31 h 0.0723(2) 0.74720(13) 0.30326(15) 0.0417 1.0000 Uiso
H32 h -0.1018(2) 0.70682(13) 0.31708(15) 0.0417 1.0000 Uiso
H51 h 0.2403(3) 0.67254(16) 0.42452(13) 0.0494 1.0000 Uiso
H52 h 0.0671(3) 0.65189(16) 0.46505(13) 0.0494 1.0000 Uiso
H61 h 0.2551(3) 0.56001(18) 0.52591(15) 0.0574 1.0000 Uiso
H62 h 0.1249(3) 0.51279(18) 0.45843(15) 0.0574 1.0000 Uiso
H71 h 0.4406(3) 0.55188(16) 0.40802(15) 0.0495 1.0000 Uiso
H72 h 0.3841(3) 0.46292(16) 0.44173(15) 0.0495 1.0000 Uiso
H91 h 0.5213(3) 0.46854(14) 0.27021(17) 0.0477 1.0000 Uiso
H92 h 0.4105(3) 0.38843(14) 0.27928(17) 0.0477 1.0000 Uiso
H101 h 0.4474(3) 0.42971(12) 0.11887(16) 0.0445 1.0000 Uiso
H102 h 0.2612(3) 0.42128(12) 0.14441(16) 0.0445 1.0000 Uiso
H121 h 0.4776(3) 0.62527(15) 0.07471(17) 0.0496 1.0000 Uiso
H122 h 0.5742(3) 0.54334(15) 0.10486(17) 0.0496 1.0000 Uiso
H131 h 0.6222(3) 0.66548(16) 0.20248(19) 0.0518 1.0000 Uiso
H132 h 0.5968(3) 0.58004(16) 0.25583(19) 0.0518 1.0000 Uiso
H141 h 0.4346(2) 0.66195(13) 0.32852(15) 0.0393 1.0000 Uiso
H151 h 0.4497(3) 0.77167(13) 0.21399(19) 0.0524 1.0000 Uiso
H152 h 0.2939(3) 0.76735(13) 0.27698(19) 0.0524 1.0000 Uiso
H161 h 0.1836(3) 0.78418(13) 0.13286(17) 0.0486 1.0000 Uiso
H162 h 0.3140(3) 0.72587(13) 0.08621(17) 0.0486 1.0000 Uiso
H171 h 0.1329(3) 0.66047(16) 0.00519(14) 0.0486 1.0000 Uiso
H172 h 0.0022(3) 0.60019(16) 0.04845(14) 0.0486 1.0000 Uiso
H181 h 0.2963(3) 0.56021(16) -0.00668(14) 0.0517 1.0000 Uiso
H182 h 0.1653(3) 0.49984(16) 0.03606(14) 0.0517 1.0000 Uiso

loop_
_atom_site_aniso_label
_atom_site_aniso_U_11
_atom_site_aniso_U_22
_atom_site_aniso_U_33
_atom_site_aniso_U_23
_atom_site_aniso_U_13
_atom_site_aniso_U_12
Co1 0.0196(1) 0.0186(1) 0.0181(1) -0.00006(8) 0.00090(7) -0.00021(8)
Cl1 0.0286(2) 0.0262(2) 0.0355(2) 0.00446(17) -0.00395(16) -0.00618(16)
Cl2 0.0383(3) 0.0642(4) 0.0336(2) -0.0142(2) 0.0056(2) -0.0153(2)
O1 0.0417(8) 0.0366(8) 0.0364(8) 0.0038(6) 0.0023(6) -0.0138(6)
O2 0.0553(11) 0.0755(14) 0.0532(11) -0.015(1) 0.0214(9) -0.018(1)
O3 0.047(1) 0.036(1) 0.127(2) 0.0330(12) -0.0245(12) -0.0063(8)
O4 0.053(1) 0.0590(11) 0.0471(9) 0.0015(8) -0.0138(8) -0.0272(9)
O5 0.0843(16) 0.0663(14) 0.0640(13) 0.0013(11) 0.0010(11) -0.0299(12)
O6 0.0639(12) 0.0608(13) 0.0547(11) -0.0163(9) 0.0079(9) -0.005(1)
O7 0.0489(13) 0.167(3) 0.119(2) -0.089(2) -0.0113(14) 0.0153(17)
O8 0.155(3) 0.106(2) 0.0388(11) -0.0021(12) 0.0145(14) -0.065(2)
N1 0.0286(7) 0.0249(7) 0.0240(7) 0.0022(5) 0.0019(5) 0.0037(6)
N4 0.0288(7) 0.0307(8) 0.0226(7) -0.0043(6) 0.0045(5) -0.0027(6)
N8 0.0277(7) 0.0276(8) 0.0295(8) 0.0062(6) -0.0040(6) -0.0016(6)
N11 0.0307(8) 0.0266(8) 0.0280(7) -0.0041(6) 0.0069(6) 0.0046(6)
C2 0.0264(8) 0.0310(9) 0.037(1) 0.0023(8) 0.0023(7) 0.0074(7)
C3 0.0318(9) 0.033(1) 0.039(1) -0.0060(8) 0.0097(8) 0.0056(8)
C5 0.0471(12) 0.0551(14) 0.0214(8) -0.0099(9) 0.0044(8) -0.005(1)
C6 0.0560(14) 0.0655(16) 0.0221(9) 0.009(1) -0.0011(9) -0.0083(12)
C7 0.0445(12) 0.0477(13) 0.031(1) 0.0121(9) -0.0125(8) -0.003(1)
C9 0.036(1) 0.030(1) 0.0532(13) 0.0086(9) 0.0023(9) 0.0108(8)
C10 0.0409(11) 0.0248(9) 0.0457(11) -0.0060(8) 0.0076(9) 0.0069(8)
C12 0.034(1) 0.0386(11) 0.0512(12) 0.001(1) 0.0196(9) 0.0041(9)
C13 0.0241(9) 0.0428(12) 0.0627(14) 0.0010(11) 0.0059(9) -0.0016(8)
C14 0.0263(8) 0.033(1) 0.039(1) -0.0029(8) -0.0001(7) -0.0099(7)
C15 0.0381(11) 0.027(1) 0.0659(15) -0.006(1) 0.009(1) -0.0089(8)
C16 0.0417(11) 0.026(1) 0.0537(13) 0.0123(9) 0.017(1) 0.0017(8)
C17 0.0514(12) 0.0476(13) 0.0224(8) -0.0008(8) -0.0060(8) 0.011(1)
C18 0.0549(13) 0.0510(13) 0.0233(8) -0.0100(9) -0.0007(8) 0.0132(11)

loop_
_atom_type_symbol
_atom_type_scat_dispersion_real
_atom_type_scat_dispersion_imag
_atom_type_scat_Cromer_Mann_a1
_atom_type_scat_Cromer_Mann_b1
_atom_type_scat_Cromer_Mann_a2
_atom_type_scat_Cromer_Mann_b2
_atom_type_scat_Cromer_Mann_a3
_atom_type_scat_Cromer_Mann_b3
_atom_type_scat_Cromer_Mann_a4
_atom_type_scat_Cromer_Mann_b4
_atom_type_scat_Cromer_Mann_c
_atom_type_scat_source
'C   ' 0.0033 0.0016 2.3100 20.8439 1.0200 10.2075 1.5886 0.5687 0.8650 51.6512 0.2156 International_Tables_Vol_IV_Table_2.2B
'H   ' 0.0000 0.0000 0.4930 10.5109 0.3229 26.1257 0.1402 3.1424 0.0408 57.7997 0.0030 International_Tables_Vol_IV_Table_2.2B
'Cl  ' 0.1484 0.1585 11.4604 0.0104 7.1964 1.1662 6.2556 18.5194 1.6455 47.7784 -9.5574 International_Tables_Vol_IV_Table_2.2B
'Co  ' 0.2990 0.9730 12.2841 4.2791 7.3409 0.2784 4.0034 13.5359 2.3488 71.1692 1.0118 International_Tables_Vol_IV_Table_2.2B
'N   ' 0.0061 0.0033 12.2126 0.0057 3.1322 9.8933 2.0125 28.9975 1.1663 0.5826 -11.5290 International_Tables_Vol_IV_Table_2.2B
'O   ' 0.0106 0.0060 3.0485 13.2771 2.2868 5.7011 1.5463 0.3239 0.8670 32.9089 0.2508 International_Tables_Vol_IV_Table_2.2B

loop_
_exptl_crystal_face_index_h
_exptl_crystal_face_index_k
_exptl_crystal_face_index_l
_exptl_crystal_face_perp_dist
1 0 0 0.180
-1 0 0 0.180
0 1 0 0.150
0 -1 0 0.080
0 0 -1 0.250
0 1 1 0.180
0 -1 1 0.170
-2 4 0 0.190
2 -4 0 0.120
-2 -4 0 0.110
2 4 0 0.180

loop_
_geom_angle_atom_site_label_1
_geom_angle_atom_site_label_2
_geom_angle_atom_site_label_3
_geom_angle
_geom_angle_publ_flag
O1 Co1 N1 86.32(6) yes
O1 Co1 N4 86.16(6) yes
N1 Co1 N4 89.41(7) yes
O1 Co1 N8 87.87(6) yes
N1 Co1 N8 173.32(7) yes
N4 Co1 N8 93.49(7) yes
O1 Co1 N11 87.58(6) yes
N1 Co1 N11 87.22(7) yes
N4 Co1 N11 173.07(7) yes
N8 Co1 N11 89.25(7) yes
O1 Co1 C14 173.45(7) yes
N1 Co1 C14 88.20(8) yes
N4 Co1 C14 97.37(8) yes
N8 Co1 C14 97.39(8) yes
N11 Co1 C14 88.58(8) yes
O1 Cl1 O2 107.76(11) yes
O1 Cl1 O3 108.56(12) yes
O2 Cl1 O3 109.48(16) yes
O1 Cl1 O4 109.4(1) yes
O2 Cl1 O4 109.96(13) yes
O3 Cl1 O4 111.55(13) yes
O5 Cl2 O6 110.45(14) yes
O5 Cl2 O7 107.8(2) yes
O6 Cl2 O7 109.63(14) yes
O5 Cl2 O8 108.41(15) yes
O6 Cl2 O8 110.88(18) yes
O7 Cl2 O8 109.6(2) yes
Co1 O1 Cl1 131.41(9) yes
Co1 N1 C2 105.10(11) yes
Co1 N1 C16 110.77(13) yes
C2 N1 C16 110.92(16) yes
Co1 N1 C17 106.24(12) yes
C2 N1 C17 112.93(16) yes
C16 N1 C17 110.64(17) yes
Co1 N4 C3 107.58(11) yes
Co1 N4 C5 117.34(13) yes
C3 N4 C5 114.89(17) yes
Co1 N4 H4 104.7(16) no
C3 N4 H4 106.5(16) no
C5 N4 H4 104.8(16) no
Co1 N8 C7 116.45(14) yes
Co1 N8 C9 108.16(13) yes
C7 N8 C9 115.27(17) yes
Co1 N8 H8 108.0(16) no
C7 N8 H8 103.2(16) no
C9 N8 H8 104.7(16) no
Co1 N11 C10 105.06(12) yes
Co1 N11 C12 110.35(12) yes
C10 N11 C12 111.13(16) yes
Co1 N11 C18 106.08(12) yes
C10 N11 C18 113.13(17) yes
C12 N11 C18 110.80(18) yes
N1 C2 C3 109.09(15) yes
N1 C2 H21 109.6 no
C3 C2 H21 109.57 no
N1 C2 H22 109.57 no
C3 C2 H22 109.57 no
H21 C2 H22 109.467 no
N4 C3 C2 107.76(15) yes
N4 C3 H31 109.9 no
C2 C3 H31 109.90 no
N4 C3 H32 109.9 no
C2 C3 H32 109.9 no
H31 C3 H32 109.467 no
N4 C5 C6 110.99(19) yes
N4 C5 H51 109.09 no
C6 C5 H51 109.09 no
N4 C5 H52 109.09 no
C6 C5 H52 109.09 no
H51 C5 H52 109.467 no
C5 C6 C7 117.29(19) yes
C5 C6 H61 107.48 no
C7 C6 H61 107.48 no
C5 C6 H62 107.48 no
C7 C6 H62 107.48 no
H61 C6 H62 109.467 no
N8 C7 C6 110.97(18) yes
N8 C7 H71 109.10 no
C6 C7 H71 109.10 no
N8 C7 H72 109.10 no
C6 C7 H72 109.10 no
H71 C7 H72 109.467 no
N8 C9 C10 107.70(16) yes
N8 C9 H91 109.92 no
C10 C9 H91 109.91 no
N8 C9 H92 109.91 no
C10 C9 H92 109.91 no
H91 C9 H92 109.467 no
N11 C10 C9 109.09(17) yes
N11 C10 H101 109.6 no
C9 C10 H101 109.57 no
N11 C10 H102 109.57 no
C9 C10 H102 109.57 no
H101 C10 H102 109.467 no
N11 C12 C13 110.58(17) yes
N11 C12 H121 109.19 no
C13 C12 H121 109.19 no
N11 C12 H122 109.2 no
C13 C12 H122 109.19 no
H121 C12 H122 109.467 no
C12 C13 C14 110.15(18) yes
C12 C13 H131 109.30 no
C14 C13 H131 109.30 no
C12 C13 H132 109.30 no
C14 C13 H132 109.30 no
H131 C13 H132 109.467 no
Co1 C14 C13 107.11(15) yes
Co1 C14 C15 107.27(14) yes
C13 C14 C15 114.81(19) yes
Co1 C14 H141 114.42 no
C13 C14 H141 106.82 no
C15 C14 H141 106.65 no
C14 C15 C16 110.39(18) yes
C14 C15 H151 109.24 no
C16 C15 H151 109.24 no
C14 C15 H152 109.24 no
C16 C15 H152 109.24 no
H151 C15 H152 109.467 no
N1 C16 C15 110.37(17) yes
N1 C16 H161 109.2 no
C15 C16 H161 109.25 no
N1 C16 H162 109.25 no
C15 C16 H162 109.25 no
H161 C16 H162 109.467 no
N1 C17 C18 112.18(16) yes
N1 C17 H171 108.79 no
C18 C17 H171 108.79 no
N1 C17 H172 108.79 no
C18 C17 H172 108.79 no
H171 C17 H172 109.467 no
N11 C18 C17 112.74(17) yes
N11 C18 H181 108.65 no
C17 C18 H181 108.65 no
N11 C18 H182 108.65 no
C17 C18 H182 108.65 no
H181 C18 H182 109.467 no

loop_
_geom_bond_atom_site_label_1
_geom_bond_atom_site_label_2
_geom_bond_distance
_geom_bond_publ_flag
Co1 O1 2.3557(15) yes
Co1 N1 1.9418(15) yes
Co1 N4 1.9503(15) yes
Co1 N8 1.9521(16) yes
Co1 N11 1.9389(15) yes
Co1 C14 1.9836(19) yes
Cl1 O1 1.4633(15) yes
Cl1 O2 1.433(2) yes
Cl1 O3 1.4220(19) yes
Cl1 O4 1.4184(17) yes
Cl2 O5 1.417(2) yes
Cl2 O6 1.438(2) yes
Cl2 O7 1.442(3) yes
Cl2 O8 1.431(2) yes
N1 C2 1.493(2) yes
N1 C16 1.512(3) yes
N1 C17 1.501(3) yes
N4 C3 1.501(3) yes
N4 C5 1.484(2) yes
N4 H4 0.93(3) no
N8 C7 1.487(3) yes
N8 C9 1.487(3) yes
N8 H8 0.90(3) no
N11 C10 1.493(3) yes
N11 C12 1.516(3) yes
N11 C18 1.501(3) yes
C2 C3 1.511(3) yes
C2 H21 1.000 no
C2 H22 1.000 no
C3 H31 1.000 no
C3 H32 1.000 no
C5 C6 1.531(4) yes
C5 H51 1.000 no
C5 H52 1.000 no
C6 C7 1.516(4) yes
C6 H61 1.000 no
C6 H62 1.000 no
C7 H71 1.000 no
C7 H72 1.000 no
C9 C10 1.520(3) yes
C9 H91 1.000 no
C9 H92 1.000 no
C10 H101 1.000 no
C10 H102 1.000 no
C12 C13 1.513(4) yes
C12 H121 1.000 no
C12 H122 1.000 no
C13 C14 1.514(3) yes
C13 H131 1.000 no
C13 H132 1.000 no
C14 C15 1.516(3) yes
C14 H141 1.000 no
C15 C16 1.508(4) yes
C15 H151 1.000 no
C15 H152 1.000 no
C16 H161 1.000 no
C16 H162 1.000 no
C17 C18 1.530(3) yes
C17 H171 1.000 no
C17 H172 1.000 no
C18 H181 1.000 no
C18 H182 1.000 no

loop_
_geom_contact_atom_site_label_1
_geom_contact_atom_site_label_2
_geom_contact_distance
_geom_contact_site_symmetry_2
_geom_contact_publ_flag
O2 C6 3.471(3) 2_566 no
O2 O6 3.472(3) 1_455 no
O2 C13 3.490(3) 1_455 no
O3 C3 3.225(3) 3_545 no
O3 C2 3.308(3) 3_545 no
O3 O8 3.533(4) 2_666 no
O3 C16 3.546(3) 3_545 no
O4 C18 3.255(3) 2_565 no
O4 C15 3.422(3) 3_545 no
O4 C17 3.496(3) 2_565 no
O4 C9 3.503(3) 1_455 no
O5 C17 3.344(4) 4_665 no
O5 C2 3.396(3) 4_665 no
O5 C10 3.595(3) 3_655 no
O6 C13 3.418(3) . no
O6 C3 3.430(3) 1_655 no
O6 C14 3.468(3) . no
O7 C14 3.438(4) . no
O7 C16 3.505(4) 4_565 no
O7 C12 3.576(5) 4_565 no
O8 C9 3.407(4) 2_666 no
O8 C2 3.414(4) 4_665 no
O8 N8 3.537(3) 2_666 no
O8 C7 3.554(4) 2_666 no
C7 C7 3.597(5) 2_666 no

loop_
_geom_torsion_atom_site_label_1
_geom_torsion_atom_site_label_2
_geom_torsion_atom_site_label_3
_geom_torsion_atom_site_label_4
_geom_torsion
_geom_torsion_publ_flag
Co1 O1 Cl1 O2 59.9(1) no
Co1 O1 Cl1 O3 -58.6(2) no
Co1 O1 Cl1 O4 179.4(1) no
Co1 N1 C2 C3 42.6(2) no
Co1 N1 C16 C15 -23.7(2) no
Co1 N1 C17 C18 -26.5(2) no
Co1 N4 C3 C2 32.2(2) no
Co1 N4 C5 C6 -57.1(2) no
Co1 N8 C7 C6 59.2(2) no
Co1 N8 C9 C10 -31.4(2) no
Co1 N11 C10 C9 -42.6(2) no
Co1 N11 C12 C13 23.3(2) no
Co1 N11 C18 C17 26.1(2) no
Co1 C14 C13 C12 35.8(2) no
Co1 C14 C15 C16 -35.3(2) no
Cl1 O1 Co1 N1 -143.3(1) no
Cl1 O1 Co1 N4 -53.7(1) no
Cl1 O1 Co1 N8 40.0(1) no
Cl1 O1 Co1 N11 129.3(1) no
Cl1 O1 Co1 C14 -176.7(6) no
O1 Co1 N1 C2 66.7(1) no
O1 Co1 N1 C16 -173.5(1) no
O1 Co1 N1 C17 -53.2(1) no
O1 Co1 N4 C3 -93.5(1) no
O1 Co1 N4 C5 135.1(2) no
O1 Co1 N8 C7 -134.2(1) no
O1 Co1 N8 C9 94.1(1) no
O1 Co1 N11 C10 -67.9(1) no
O1 Co1 N11 C12 172.3(1) no
O1 Co1 N11 C18 52.2(1) no
O1 Co1 C14 C13 -72.5(7) no
O1 Co1 C14 C15 51.2(7) no
N1 Co1 N4 C3 -7.2(1) no
N1 Co1 N4 C5 -138.6(2) no
N1 Co1 N8 C7 -163.8(5) no
N1 Co1 N8 C9 64.5(6) no
N1 Co1 N11 C10 -154.3(1) no
N1 Co1 N11 C12 85.9(1) no
N1 Co1 N11 C18 -34.2(1) no
N1 Co1 C14 C13 -105.8(2) no
N1 Co1 C14 C15 17.9(2) no
N1 C2 C3 N4 -50.3(2) no
N1 C16 C15 C14 39.0(3) no
N1 C17 C18 N11 0.3(3) no
N4 Co1 N1 C2 -19.5(1) no
N4 Co1 N1 C16 100.3(1) no
N4 Co1 N1 C17 -139.5(1) no
N4 Co1 N8 C7 -48.1(2) no
N4 Co1 N8 C9 -179.8(1) no
N4 Co1 N11 C10 -93.5(6) no
N4 Co1 N11 C12 146.7(5) no
N4 Co1 N11 C18 26.6(6) no
N4 Co1 C14 C13 165.0(2) no
N4 Co1 C14 C15 -71.3(2) no
N4 C5 C6 C7 61.8(3) no
N8 Co1 N1 C2 96.4(6) no
N8 Co1 N1 C16 -143.8(5) no
N8 Co1 N1 C17 -23.6(6) no
N8 Co1 N4 C3 178.9(1) no
N8 Co1 N4 C5 47.5(2) no
N8 Co1 N11 C10 20.0(1) no
N8 Co1 N11 C12 -99.8(1) no
N8 Co1 N11 C18 140.1(1) no
N8 Co1 C14 C13 70.5(2) no
N8 Co1 C14 C15 -165.8(2) no
N8 C7 C6 C5 -63.0(3) no
N8 C9 C10 N11 49.8(2) no
N11 Co1 N1 C2 154.5(1) no
N11 Co1 N1 C16 -85.7(1) no
N11 Co1 N1 C17 34.5(1) no
N11 Co1 N4 C3 -67.9(6) no
N11 Co1 N4 C5 160.7(5) no
N11 Co1 N8 C7 138.2(2) no
N11 Co1 N8 C9 6.5(1) no
N11 Co1 C14 C13 -18.6(2) no
N11 Co1 C14 C15 105.2(2) no
N11 C12 C13 C14 -39.2(3) no
C2 N1 Co1 C14 -116.9(1) no
C2 N1 C16 C15 92.6(2) no
C2 N1 C17 C18 -141.2(2) no
C2 C3 N4 C5 164.9(2) no
C3 N4 Co1 C14 81.0(1) no
C3 N4 C5 C6 174.9(2) no
C3 C2 N1 C16 -77.1(2) no
C3 C2 N1 C17 158.0(2) no
C5 N4 Co1 C14 -50.5(2) no
C6 C7 N8 C9 -172.5(2) no
C7 N8 Co1 C14 49.8(2) no
C7 N8 C9 C10 -163.7(2) no
C9 N8 Co1 C14 -81.9(1) no
C9 C10 N11 C12 76.7(2) no
C9 C10 N11 C18 -157.9(2) no
C10 N11 Co1 C14 117.4(1) no
C10 N11 C12 C13 -92.8(2) no
C10 N11 C18 C17 140.7(2) no
C12 N11 Co1 C14 -2.4(1) no
C12 N11 C18 C17 -93.8(2) no
C12 C13 C14 C15 -83.2(2) no
C13 C12 N11 C18 140.6(2) no
C13 C14 C15 C16 83.5(2) no
C14 Co1 N1 C16 2.9(1) no
C14 Co1 N1 C17 123.2(1) no
C14 Co1 N11 C18 -122.5(1) no
C15 C16 N1 C17 -141.2(2) no
C16 N1 C17 C18 93.8(2) no
